data_4517553
loop_
_publ_author_name
'Elkoush, Tasneem'
'Mak, Choi L.'
'Paley, Daniel W.'
'Campbell, Michael G.'

_publ_section_title
;
 Silver(II) and Silver(III) Intermediates in Alkene Aziridination with a
 Dinuclear Silver(I) Nitrene Transfer Catalyst
;
_journal_name_full 'ACS Catalysis'
_journal_page_first 4820
_journal_paper_doi 10.1021/acscatal.0c00065
_journal_year 2020
_chemical_formula_moiety 'C40 H47 Ag I N6 O8 S, 2.65(C H2 Cl2), 0.35(H2 O)'
_chemical_formula_sum 'C42.65 H53 Ag Cl5.29 I N6 O8.35 S'
_chemical_formula_weight 1237.70
_space_group_crystal_system monoclinic
_space_group_IT_number 14
_space_group_name_Hall '-P 2yn'
_space_group_name_H-M_alt 'P 1 21/n 1'
_atom_sites_solution_hydrogens mixed
_audit_creation_date 2018-03-13
_audit_creation_method
;
Olex2 1.2
(compiled 2017.08.10 svn.r3461 for OlexSys, GUI svn.r5381)
;
_cell_angle_alpha 90
_cell_angle_beta 98.824(9)
_cell_angle_gamma 90
_cell_formula_units_Z 4
_cell_length_a 12.4359(13)
_cell_length_b 16.0865(7)
_cell_length_c 26.638(2)
_cell_measurement_reflns_used 5853
_cell_measurement_temperature 100.15
_cell_measurement_theta_max 13.9580
_cell_measurement_theta_min 1.6930
_cell_volume 5265.9(7)
_computing_cell_refinement 'CrysAlisPro 1.171.38.41 (Rigaku OD, 2015)'
_computing_data_collection 'CrysAlisPro 1.171.38.41 (Rigaku OD, 2015)'
_computing_data_reduction 'CrysAlisPro 1.171.38.41 (Rigaku OD, 2015)'
_computing_molecular_graphics 'Olex2 (Dolomanov et al., 2009)'
_computing_publication_material 'Olex2 (Dolomanov et al., 2009)'
_computing_structure_refinement 'SHELXL-2018/1 (Sheldrick, 2018)'
_diffrn_ambient_temperature 100.15
_diffrn_detector 'CCD plate'
_diffrn_measured_fraction_theta_full 0.996
_diffrn_measured_fraction_theta_max 0.996
_diffrn_measurement_details
;
List of Runs (angles in degrees, time in seconds):

  # Type    Start    End  Width  t~exp~   \w     \q     \k     \f   Frames
--------------------------------------------------------------------------
  1  \f    -19.26 340.74   0.50    0.50  91.24   0.00  34.03    --   720
  2  \f     79.76 350.26   0.50    0.50  90.76   0.00  16.97    --   541
;
_diffrn_measurement_device 'abstract diffractometer'
_diffrn_measurement_device_type 'Saxi-CrysAlisPro-abstract goniometer imported SAXI images'
_diffrn_measurement_method '\f scans'
_diffrn_orient_matrix_type 'CrysAlisPro convention (1999,Acta A55,543-557)'
_diffrn_orient_matrix_UB_11 -0.0133882000
_diffrn_orient_matrix_UB_12 -0.0191482000
_diffrn_orient_matrix_UB_13 0.0073328000
_diffrn_orient_matrix_UB_21 -0.0270331000
_diffrn_orient_matrix_UB_22 0.0144836000
_diffrn_orient_matrix_UB_23 0.0009632000
_diffrn_orient_matrix_UB_31 -0.0148804000
_diffrn_orient_matrix_UB_32 -0.0091068000
_diffrn_orient_matrix_UB_33 -0.0138603000
_diffrn_radiation_monochromator synchrotron
_diffrn_radiation_probe x-ray
_diffrn_radiation_wavelength 0.41328
_diffrn_reflns_av_R_equivalents 0.1991
_diffrn_reflns_av_unetI/netI 0.0823
_diffrn_reflns_Laue_measured_fraction_full 0.996
_diffrn_reflns_Laue_measured_fraction_max 0.996
_diffrn_reflns_limit_h_max 12
_diffrn_reflns_limit_h_min -12
_diffrn_reflns_limit_k_max 16
_diffrn_reflns_limit_k_min -16
_diffrn_reflns_limit_l_max 26
_diffrn_reflns_limit_l_min -26
_diffrn_reflns_number 54417
_diffrn_reflns_point_group_measured_fraction_full 0.996
_diffrn_reflns_point_group_measured_fraction_max 0.996
_diffrn_reflns_theta_full 11.925
_diffrn_reflns_theta_max 11.925
_diffrn_reflns_theta_min 1.539
_diffrn_source synchrotron
_exptl_absorpt_coefficient_mu 0.681
_exptl_absorpt_correction_T_max 1.00000
_exptl_absorpt_correction_T_min 0.35374
_exptl_absorpt_correction_type multi-scan
_exptl_absorpt_process_details
;
CrysAlisPro 1.171.38.41 (Rigaku Oxford Diffraction, 2015)
Empirical absorption correction using spherical harmonics,
 implemented in SCALE3 ABSPACK scaling algorithm.
;
_exptl_crystal_colour brown
_exptl_crystal_colour_primary brown
_exptl_crystal_density_diffrn 1.561
_exptl_crystal_description needle
_exptl_crystal_F_000 2495
_refine_diff_density_max 1.289
_refine_diff_density_min -1.166
_refine_diff_density_rms 0.165
_refine_ls_extinction_method none
_refine_ls_goodness_of_fit_ref 1.094
_refine_ls_hydrogen_treatment constr
_refine_ls_matrix_type full
_refine_ls_number_parameters 575
_refine_ls_number_reflns 5501
_refine_ls_number_restraints 499
_refine_ls_restrained_S_all 1.049
_refine_ls_R_factor_all 0.1196
_refine_ls_R_factor_gt 0.1086
_refine_ls_shift/su_max 0.002
_refine_ls_shift/su_mean 0.000
_refine_ls_structure_factor_coef Fsqd
_refine_ls_weighting_details 'w=1/[\s^2^(Fo^2^)+(0.1010P)^2^+149.4868P] where P=(Fo^2^+2Fc^2^)/3'
_refine_ls_weighting_scheme calc
_refine_ls_wR_factor_gt 0.2771
_refine_ls_wR_factor_ref 0.2854
_reflns_Friedel_coverage 0.000
_reflns_number_gt 4625
_reflns_number_total 5501
_reflns_threshold_expression 'I > 2\s(I)'
_cod_data_source_file cs0c00065_si_002.cif
_cod_data_source_block Cmpd2
_cod_original_cell_volume 5265.9(8)
_cod_database_code 4517553
_shelx_shelxl_version_number 2018/1
_chemical_oxdiff_formula 'C43 H53 Ag Cl6 I N6 O8 S'
_shelx_space_group_comment
;
The symmetry employed for this shelxl refinement is uniquely defined
by the following loop, which should always be used as a source of
symmetry information in preference to the above space-group names.
They are only intended as comments.
;
_reflns_odcompleteness_completeness 99.34
_reflns_odcompleteness_iscentric 1
_reflns_odcompleteness_theta 11.93
_olex2_refinement_description
;
1. Fixed Uiso
 At 1.2 times of:
  All C(H) groups, All C(H,H) groups
 At 1.5 times of:
  All C(H,H,H) groups, All O(H,H) groups
2. Restrained distances
 O59-H1A_2
 2.08 with sigma of 0.02
 O66-H1B_2
 2.22 with sigma of 0.02
3. Uiso/Uaniso restraints and constraints
All non-hydrogen atoms have similar U: within 1A with sigma of 0.01 and sigma
for terminal atoms of 0.01
4. Rigid body (RIGU) restrains
 All non-hydrogen atoms
 with sigma for 1-2 distances of 0.004 and sigma for 1-3 distances of 0.004
5. Others
 Sof(C1)=Sof(H1A)=Sof(H1B)=Sof(Cl2)=Sof(Cl3)=1-FVAR(1)
 Sof(C1)=Sof(H1A)=Sof(H1B)=Sof(Cl2)=Sof(Cl3)=FVAR(1)
 Sof(O1)=Sof(H1A)=Sof(H1B)=1-FVAR(2)
 Sof(C1)=Sof(H1A)=Sof(H1B)=Sof(Cl2)=Sof(Cl3)=FVAR(2)
6.a Free rotating group:
 C1(Cl2,Cl3), C1(Cl2,Cl3)
6.b Secondary CH2 refined with riding coordinates:
 C1(H1A,H1B), C1(H1A,H1B), H1A(H1B,Cl2), H1A(H1B,Cl2)
6.c Me refined with riding coordinates:
 C18(H18A,H18B,H18C), C19(H19A,H19B,H19C), C20(H20A,H20B,H20C), C28(H28A,H28B,
 H28C), C29(H29A,H29B,H29C), C30(H30A,H30B,H30C), C38(H38A,H38B,H38C), C39(H39A,
 H39B,H39C), C40(H40A,H40B,H40C)
6.d Aromatic/amide H refined with riding coordinates:
 C12(H12), C13(H13), C15(H15), C23(H23), C25(H25), C33(H33), C35(H35),
 C36(H36), C46(H46), C47(H47), C49(H49), C50(H50), C54(H54), C55(H55), C56(H56),
  C57(H57), C58(H58)
6.e Idealised Me refined as rotating group:
 C51(H51A,H51B,H51C)
;
_olex2_submission_special_instructions 'No special instructions were received'
_oxdiff_exptl_absorpt_empirical_details
;
Empirical correction (ABSPACK) includes:
- Absorption correction using spherical harmonics
- Frame scaling
;
_oxdiff_exptl_absorpt_empirical_full_max 1.897
_oxdiff_exptl_absorpt_empirical_full_min 0.625

loop_
_space_group_symop_operation_xyz
'x, y, z'
'-x+1/2, y+1/2, -z+1/2'
'-x, -y, -z'
'x-1/2, -y-1/2, z-1/2'

loop_
_atom_site_label
_atom_site_type_symbol
_atom_site_fract_x
_atom_site_fract_y
_atom_site_fract_z
_atom_site_U_iso_or_equiv
_atom_site_adp_type
_atom_site_occupancy
_atom_site_site_symmetry_order
_atom_site_calc_flag
_atom_site_refinement_flags_posn
_atom_site_refinement_flags_adp
_atom_site_refinement_flags_occupancy
_atom_site_disorder_assembly
_atom_site_disorder_group
Ag1 Ag 0.52577(10) 0.26529(6) 0.51242(4) 0.0487(3) Uani 1 1 d . U . . .
N11 N 0.5876(10) 0.3160(7) 0.4449(4) 0.047(3) Uani 1 1 d . U . . .
C12 C 0.6486(13) 0.3848(9) 0.4442(6) 0.060(4) Uani 1 1 d . U . . .
H12 H 0.663503 0.418099 0.473899 0.071 Uiso 1 1 calc R . . . .
C13 C 0.6901(13) 0.4080(9) 0.4010(6) 0.058(4) Uani 1 1 d . U . . .
H13 H 0.734896 0.455911 0.401747 0.069 Uiso 1 1 calc R . . . .
C14 C 0.6670(13) 0.3620(9) 0.3565(6) 0.054(3) Uani 1 1 d . U . . .
C15 C 0.5978(13) 0.2925(9) 0.3599(6) 0.053(3) Uani 1 1 d . U . . .
H15 H 0.576581 0.259284 0.330542 0.064 Uiso 1 1 calc R . . . .
C16 C 0.5623(12) 0.2726(8) 0.4026(5) 0.042(3) Uani 1 1 d . U . . .
C17 C 0.7104(14) 0.3882(10) 0.3082(6) 0.062(3) Uani 1 1 d . U . . .
C18 C 0.8242(14) 0.4162(11) 0.3197(7) 0.075(5) Uani 1 1 d . U . . .
H18A H 0.829027 0.463527 0.343146 0.113 Uiso 1 1 calc R . . . .
H18B H 0.869684 0.370656 0.335470 0.113 Uiso 1 1 calc R . . . .
H18C H 0.849765 0.433175 0.288224 0.113 Uiso 1 1 calc R . . . .
C19 C 0.6353(15) 0.4578(11) 0.2842(7) 0.078(5) Uani 1 1 d . U . . .
H19A H 0.560398 0.437138 0.277052 0.117 Uiso 1 1 calc R . . . .
H19B H 0.638685 0.504815 0.307850 0.117 Uiso 1 1 calc R . . . .
H19C H 0.658805 0.476045 0.252535 0.117 Uiso 1 1 calc R . . . .
C20 C 0.7081(16) 0.3158(11) 0.2722(7) 0.076(5) Uani 1 1 d . U . . .
H20A H 0.633336 0.295334 0.263544 0.114 Uiso 1 1 calc R . . . .
H20B H 0.734811 0.333723 0.241140 0.114 Uiso 1 1 calc R . . . .
H20C H 0.754729 0.271204 0.288385 0.114 Uiso 1 1 calc R . . . .
N21 N 0.4577(11) 0.1891(7) 0.4527(4) 0.049(3) Uani 1 1 d . U . . .
C22 C 0.4849(12) 0.2029(8) 0.4064(5) 0.043(3) Uani 1 1 d . U . . .
C23 C 0.4396(13) 0.1524(9) 0.3673(6) 0.054(3) Uani 1 1 d . U . . .
H23 H 0.455710 0.162961 0.334121 0.064 Uiso 1 1 calc R . . . .
C24 C 0.3729(14) 0.0882(9) 0.3740(6) 0.055(3) Uani 1 1 d . U . . .
C25 C 0.3461(14) 0.0764(9) 0.4229(6) 0.055(4) Uani 1 1 d . U . . .
H25 H 0.297540 0.033306 0.429080 0.066 Uiso 1 1 calc R . . . .
C26 C 0.3912(13) 0.1280(8) 0.4616(6) 0.048(3) Uani 1 1 d . U . . .
C27 C 0.3196(16) 0.0323(11) 0.3298(7) 0.073(4) Uani 1 1 d . U . . .
C28 C 0.306(2) 0.0766(13) 0.2807(7) 0.118(7) Uani 1 1 d . U . . .
H28A H 0.257293 0.124097 0.281889 0.177 Uiso 1 1 calc R . . . .
H28B H 0.377218 0.096413 0.274076 0.177 Uiso 1 1 calc R . . . .
H28C H 0.275135 0.038702 0.253466 0.177 Uiso 1 1 calc R . . . .
C29 C 0.394(2) -0.0412(13) 0.3294(10) 0.135(7) Uani 1 1 d . U . . .
H29A H 0.401929 -0.069503 0.362345 0.203 Uiso 1 1 calc R . . . .
H29B H 0.363849 -0.079850 0.302508 0.203 Uiso 1 1 calc R . . . .
H29C H 0.465932 -0.022139 0.323118 0.203 Uiso 1 1 calc R . . . .
C30 C 0.2054(16) 0.0011(12) 0.3363(8) 0.092(5) Uani 1 1 d . U . . .
H30A H 0.209681 -0.029019 0.368583 0.139 Uiso 1 1 calc R . . . .
H30B H 0.156122 0.048559 0.336394 0.139 Uiso 1 1 calc R . . . .
H30C H 0.177897 -0.036262 0.308212 0.139 Uiso 1 1 calc R . . . .
N31 N 0.4101(10) 0.1871(7) 0.5449(4) 0.049(3) Uani 1 1 d . U . . .
C32 C 0.3661(13) 0.1242(9) 0.5140(5) 0.050(3) Uani 1 1 d . U . . .
C33 C 0.3021(13) 0.0657(8) 0.5317(6) 0.051(3) Uani 1 1 d . U . . .
H33 H 0.271268 0.022962 0.509367 0.061 Uiso 1 1 calc R . . . .
C34 C 0.2805(14) 0.0667(9) 0.5815(6) 0.057(3) Uani 1 1 d . U . . .
C35 C 0.3241(14) 0.1316(9) 0.6111(6) 0.062(4) Uani 1 1 d . U . . .
H35 H 0.307814 0.137836 0.644570 0.074 Uiso 1 1 calc R . . . .
C36 C 0.3927(15) 0.1889(9) 0.5922(6) 0.061(4) Uani 1 1 d . U . . .
H36 H 0.427748 0.230280 0.614284 0.073 Uiso 1 1 calc R . . . .
C37 C 0.2066(15) 0.0011(9) 0.5990(7) 0.065(3) Uani 1 1 d . U . . .
C38 C 0.0981(15) -0.0048(11) 0.5637(7) 0.075(5) Uani 1 1 d . U . . .
H38A H 0.111370 -0.016551 0.529018 0.113 Uiso 1 1 calc R . . . .
H38B H 0.054436 -0.049693 0.575128 0.113 Uiso 1 1 calc R . . . .
H38C H 0.058921 0.047934 0.564086 0.113 Uiso 1 1 calc R . . . .
C39 C 0.2643(16) -0.0833(9) 0.5981(7) 0.075(5) Uani 1 1 d . U . . .
H39A H 0.279352 -0.094478 0.563650 0.112 Uiso 1 1 calc R . . . .
H39B H 0.332909 -0.082067 0.621731 0.112 Uiso 1 1 calc R . . . .
H39C H 0.217462 -0.127276 0.608225 0.112 Uiso 1 1 calc R . . . .
C40 C 0.1831(17) 0.0189(11) 0.6513(7) 0.084(5) Uani 1 1 d . U . . .
H40A H 0.135425 -0.024452 0.661409 0.126 Uiso 1 1 calc R . . . .
H40B H 0.251446 0.019836 0.675121 0.126 Uiso 1 1 calc R . . . .
H40C H 0.147078 0.073040 0.651560 0.126 Uiso 1 1 calc R . . . .
N41 N 0.5892(10) 0.3411(7) 0.5749(4) 0.049(3) Uani 1 1 d . U . . .
S42 S 0.5086(3) 0.4085(2) 0.59476(15) 0.0490(11) Uani 1 1 d . U . . .
O43 O 0.4211(9) 0.4204(6) 0.5523(4) 0.060(3) Uani 1 1 d . U . . .
O44 O 0.4767(9) 0.3848(6) 0.6420(4) 0.057(3) Uani 1 1 d . U . . .
C45 C 0.5816(11) 0.5015(8) 0.6042(6) 0.044(3) Uani 1 1 d . U . . .
C46 C 0.6182(13) 0.5401(9) 0.5652(6) 0.057(4) Uani 1 1 d . U . . .
H46 H 0.596618 0.518158 0.532038 0.069 Uiso 1 1 calc R . . . .
C47 C 0.6837(12) 0.6081(9) 0.5700(7) 0.060(3) Uani 1 1 d . U . . .
H47 H 0.707910 0.632902 0.541320 0.072 Uiso 1 1 calc R . . . .
C48 C 0.7138(14) 0.6398(9) 0.6187(8) 0.069(4) Uani 1 1 d . U . . .
C49 C 0.6782(14) 0.6030(10) 0.6616(7) 0.070(4) Uani 1 1 d . U . . .
H49 H 0.697906 0.625576 0.694692 0.084 Uiso 1 1 calc R . . . .
C50 C 0.6121(12) 0.5315(9) 0.6532(6) 0.051(3) Uani 1 1 d . U . . .
H50 H 0.588470 0.503896 0.681065 0.062 Uiso 1 1 calc R . . . .
C51 C 0.7907(16) 0.7174(10) 0.6283(10) 0.098(7) Uani 1 1 d . U . . .
H51A H 0.785601 0.741060 0.661777 0.148 Uiso 1 1 calc GR . . . .
H51B H 0.768686 0.759284 0.602024 0.148 Uiso 1 1 calc GR . . . .
H51C H 0.865974 0.700383 0.627147 0.148 Uiso 1 1 calc GR . . . .
I52 I 0.71121(9) 0.30429(6) 0.62858(4) 0.0524(3) Uani 1 1 d . U . . .
C53 C 0.8229(15) 0.3896(10) 0.6067(7) 0.065(4) Uani 1 1 d . U . . .
C54 C 0.8598(13) 0.4534(9) 0.6401(7) 0.061(4) Uani 1 1 d . U . . .
H54 H 0.839689 0.455326 0.673060 0.074 Uiso 1 1 calc R . . . .
C55 C 0.9238(15) 0.5116(10) 0.6252(8) 0.076(4) Uani 1 1 d . U . . .
H55 H 0.946629 0.557465 0.646626 0.091 Uiso 1 1 calc R . . . .
C56 C 0.9564(18) 0.5047(11) 0.5784(8) 0.088(5) Uani 1 1 d . U . . .
H56 H 1.003265 0.545533 0.567783 0.106 Uiso 1 1 calc R . . . .
C57 C 0.923(2) 0.4412(13) 0.5477(9) 0.111(5) Uani 1 1 d . U . . .
H57 H 0.947028 0.437891 0.515611 0.134 Uiso 1 1 calc R . . . .
C58 C 0.8555(17) 0.3809(11) 0.5610(7) 0.084(4) Uani 1 1 d . U . . .
H58 H 0.832686 0.335393 0.539228 0.101 Uiso 1 1 calc R . . . .
O59 O 0.8799(9) 0.2735(7) 0.6874(4) 0.073(3) Uani 1 1 d D U . . .
N60 N 0.8565(12) 0.2327(9) 0.7251(5) 0.068(3) Uani 1 1 d . U . . .
O62 O 0.9295(12) 0.2208(10) 0.7609(6) 0.112(5) Uani 1 1 d . U . . .
O63 O 0.7649(11) 0.2121(8) 0.7261(5) 0.090(4) Uani 1 1 d . U . . .
N64 N 0.7292(12) 0.1413(7) 0.5356(5) 0.060(3) Uani 1 1 d . U . . .
O65 O 0.6375(11) 0.1188(7) 0.5430(6) 0.096(4) Uani 1 1 d . U . . .
O66 O 0.8090(9) 0.0920(6) 0.5445(4) 0.062(3) Uani 1 1 d D U . . .
O67 O 0.7416(11) 0.2111(6) 0.5195(5) 0.079(3) Uani 1 1 d . U . . .
C1_1 C 1.1028(5) 0.3406(4) 0.6820(2) 0.073(8) Uiso 0.649(8) 1 d . U P A 1
H1A_1 H 1.079946 0.282140 0.685127 0.087 Uiso 0.649(8) 1 calc R . P A 1
H1B_1 H 1.045655 0.368948 0.658011 0.087 Uiso 0.649(8) 1 calc R . P A 1
Cl2_1 Cl 1.1132(7) 0.3890(6) 0.7418(3) 0.097(3) Uiso 0.649(8) 1 d G U P A 1
Cl3_1 Cl 1.2256(6) 0.3425(5) 0.6568(3) 0.080(2) Uiso 0.649(8) 1 d G U P A 1
O1_2 O 0.9908(19) 0.1892(16) 0.6116(8) 0.096(12) Uiso 0.351(8) 1 d . U P A 2
H1A_2 H 0.965171 0.217503 0.634953 0.143 Uiso 0.351(8) 1 d DR . P A 2
H1B_2 H 0.934721 0.162768 0.595652 0.143 Uiso 0.351(8) 1 d DR . P A 2
C1_3 C 1.0075(6) 0.2107(4) 0.4876(3) 0.101(8) Uiso 0.623(9) 1 d . U P B 1
H1A_3 H 1.035378 0.161254 0.471630 0.122 Uiso 0.623(9) 1 calc R . P B 1
H1B_3 H 0.957378 0.191172 0.510601 0.122 Uiso 0.623(9) 1 calc R . P B 1
Cl2_3 Cl 1.1174(7) 0.2633(6) 0.5235(3) 0.120(4) Uiso 0.623(9) 1 d G U P B 1
Cl3_3 Cl 0.9346(6) 0.2733(5) 0.4399(3) 0.066(2) Uiso 0.623(9) 1 d G U P B 1
C1_4 C 0.9692(11) 0.2179(9) 0.4858(5) 0.103(9) Uiso 0.377(9) 1 d . U P B 2
H1A_4 H 0.977956 0.248727 0.518311 0.124 Uiso 0.377(9) 1 calc R . P B 2
H1B_4 H 0.927210 0.166807 0.489956 0.124 Uiso 0.377(9) 1 calc R . P B 2
Cl2_4 Cl 1.0986(11) 0.1900(11) 0.4722(7) 0.125(6) Uiso 0.377(9) 1 d R U P B 2
Cl3_4 Cl 0.8953(12) 0.2798(10) 0.4380(6) 0.091(4) Uiso 0.377(9) 1 d . U P B 2
C1_5 C 0.5167(4) -0.3156(2) 0.25098(15) 0.089(7) Uani 1 1 d . U . . .
H1A_5 H 0.580591 -0.341520 0.271898 0.107 Uiso 1 1 calc R . . . .
H1B_5 H 0.451363 -0.347589 0.256401 0.107 Uiso 1 1 calc R . . . .
Cl2_5 Cl 0.5035(5) -0.2127(3) 0.27152(17) 0.0857(16) Uani 1 1 d R U . . .
Cl3_5 Cl 0.5321(5) -0.3222(3) 0.18651(16) 0.0837(15) Uani 1 1 d . U . . .

loop_
_atom_site_aniso_label
_atom_site_aniso_U_11
_atom_site_aniso_U_22
_atom_site_aniso_U_33
_atom_site_aniso_U_23
_atom_site_aniso_U_13
_atom_site_aniso_U_12
Ag1 0.0775(8) 0.0255(6) 0.0414(6) -0.0027(5) 0.0041(6) -0.0102(5)
N11 0.075(7) 0.022(5) 0.045(5) -0.001(4) 0.007(5) -0.007(4)
C12 0.082(9) 0.036(6) 0.063(6) -0.002(6) 0.017(6) -0.018(5)
C13 0.073(9) 0.040(7) 0.060(5) -0.001(5) 0.009(5) -0.019(6)
C14 0.065(7) 0.036(6) 0.060(5) -0.002(4) 0.006(5) -0.004(5)
C15 0.079(8) 0.029(6) 0.052(5) -0.005(5) 0.009(5) -0.005(5)
C16 0.058(7) 0.022(5) 0.043(5) 0.000(4) -0.002(4) 0.010(4)
C17 0.074(6) 0.053(7) 0.060(6) -0.005(5) 0.014(5) -0.004(5)
C18 0.075(6) 0.065(10) 0.088(12) 0.012(9) 0.020(7) -0.009(7)
C19 0.096(9) 0.063(8) 0.078(10) 0.015(7) 0.026(9) 0.011(7)
C20 0.099(12) 0.062(8) 0.073(8) -0.012(6) 0.031(8) -0.009(8)
N21 0.083(6) 0.019(5) 0.044(4) -0.006(4) 0.005(4) -0.007(4)
C22 0.066(7) 0.019(5) 0.041(5) 0.004(4) -0.002(4) 0.010(4)
C23 0.082(8) 0.033(6) 0.045(6) -0.004(5) 0.009(6) -0.005(5)
C24 0.085(8) 0.023(5) 0.056(5) -0.007(5) 0.008(5) -0.005(5)
C25 0.089(10) 0.020(6) 0.054(5) -0.006(4) 0.008(5) -0.010(6)
C26 0.072(7) 0.017(5) 0.053(4) -0.004(4) 0.007(5) -0.004(5)
C27 0.101(8) 0.049(7) 0.069(6) -0.031(5) 0.010(7) -0.011(5)
C28 0.20(2) 0.081(11) 0.069(7) -0.024(7) 0.001(9) -0.058(11)
C29 0.140(12) 0.073(9) 0.180(19) -0.080(9) -0.015(13) 0.018(8)
C30 0.108(7) 0.074(12) 0.090(12) -0.020(9) 0.000(8) -0.034(7)
N31 0.075(6) 0.028(5) 0.043(4) -0.002(4) 0.002(4) -0.014(4)
C32 0.073(8) 0.026(6) 0.046(4) 0.000(4) -0.003(5) -0.010(5)
C33 0.076(8) 0.023(6) 0.052(5) -0.001(5) 0.004(5) -0.006(5)
C34 0.088(8) 0.023(5) 0.059(5) -0.005(5) 0.015(5) -0.007(5)
C35 0.100(9) 0.039(6) 0.050(7) -0.010(5) 0.019(6) -0.015(5)
C36 0.099(9) 0.034(7) 0.049(5) -0.009(5) 0.007(6) -0.013(6)
C37 0.090(7) 0.030(6) 0.075(6) 0.005(6) 0.019(5) -0.007(5)
C38 0.092(8) 0.047(10) 0.089(9) 0.006(9) 0.016(7) -0.011(7)
C39 0.105(11) 0.026(6) 0.096(12) 0.009(7) 0.022(9) -0.006(6)
C40 0.125(14) 0.050(10) 0.082(6) -0.002(7) 0.033(7) -0.016(9)
N41 0.078(6) 0.028(5) 0.038(6) -0.006(5) -0.004(5) -0.004(5)
S42 0.070(3) 0.0221(18) 0.052(2) -0.0006(17) 0.000(2) -0.0083(18)
O43 0.077(6) 0.032(5) 0.064(6) 0.000(5) -0.017(5) -0.007(5)
O44 0.080(7) 0.038(5) 0.053(5) 0.005(4) 0.011(5) -0.004(5)
C45 0.049(7) 0.027(6) 0.054(5) -0.001(4) 0.001(5) 0.002(5)
C46 0.065(8) 0.042(6) 0.061(6) 0.010(5) -0.005(6) -0.013(5)
C47 0.053(8) 0.030(6) 0.092(6) 0.020(6) -0.006(7) -0.002(5)
C48 0.068(9) 0.014(6) 0.120(6) -0.007(5) -0.007(6) -0.006(5)
C49 0.074(9) 0.042(7) 0.089(7) -0.024(6) -0.006(7) 0.000(5)
C50 0.062(8) 0.032(6) 0.057(5) -0.007(5) 0.002(6) 0.006(5)
C51 0.091(12) 0.022(7) 0.170(19) -0.003(9) -0.022(11) -0.019(6)
I52 0.0755(7) 0.0258(5) 0.0528(6) 0.0041(5) 0.0004(6) -0.0025(5)
C53 0.086(9) 0.036(7) 0.070(6) 0.001(5) 0.005(6) -0.007(6)
C54 0.073(9) 0.031(6) 0.077(8) -0.001(5) 0.004(6) -0.002(5)
C55 0.091(9) 0.033(7) 0.105(7) -0.005(6) 0.020(7) -0.012(6)
C56 0.116(13) 0.048(8) 0.107(7) -0.001(6) 0.034(7) -0.016(8)
C57 0.171(13) 0.064(8) 0.110(9) -0.009(6) 0.057(9) -0.051(7)
C58 0.121(11) 0.053(8) 0.084(7) -0.005(7) 0.032(7) -0.025(7)
O59 0.078(7) 0.071(7) 0.068(6) 0.014(5) 0.001(5) 0.001(6)
N60 0.072(5) 0.065(8) 0.064(6) 0.018(5) -0.004(5) 0.006(6)
O62 0.103(8) 0.121(11) 0.096(7) 0.050(8) -0.034(6) -0.016(8)
O63 0.085(5) 0.082(8) 0.095(9) 0.042(7) -0.014(6) -0.016(6)
N64 0.092(5) 0.024(5) 0.064(8) -0.007(5) 0.009(6) 0.003(4)
O65 0.088(5) 0.042(6) 0.160(11) 0.030(7) 0.021(6) 0.012(5)
O66 0.081(5) 0.020(5) 0.087(7) 0.001(5) 0.014(6) -0.003(4)
O67 0.107(7) 0.028(4) 0.101(8) 0.008(5) 0.015(6) 0.005(5)
C1_5 0.165(19) 0.049(11) 0.052(10) 0.011(8) 0.015(11) 0.002(11)
Cl2_5 0.113(4) 0.064(3) 0.084(3) -0.019(2) 0.024(3) -0.001(3)
Cl3_5 0.101(4) 0.056(3) 0.094(3) -0.017(2) 0.015(3) 0.015(3)

loop_
_atom_type_symbol
_atom_type_description
_atom_type_scat_dispersion_real
_atom_type_scat_dispersion_imag
_atom_type_scat_source
C C -0.0001 0.0005 'International Tables Vol C Tables 4.2.6.8 and 6.1.1.4'
H H 0.0000 0.0000 'International Tables Vol C Tables 4.2.6.8 and 6.1.1.4'
N N 0.0005 0.0010 'International Tables Vol C Tables 4.2.6.8 and 6.1.1.4'
O O 0.0017 0.0018 'International Tables Vol C Tables 4.2.6.8 and 6.1.1.4'
I I -1.9011 0.6863 'International Tables Vol C Tables 4.2.6.8 and 6.1.1.4'
Ag Ag -0.7793 2.7891 'International Tables Vol C Tables 4.2.6.8 and 6.1.1.4'
S S 0.0444 0.0408 'International Tables Vol C Tables 4.2.6.8 and 6.1.1.4'
Cl Cl 0.0554 0.0529 'International Tables Vol C Tables 4.2.6.8 and 6.1.1.4'

loop_
_geom_angle_atom_site_label_1
_geom_angle_atom_site_label_2
_geom_angle_atom_site_label_3
_geom_angle
_geom_angle_site_symmetry_1
_geom_angle_site_symmetry_3
_geom_angle_publ_flag
N11 Ag1 O65 109.1(4) . . ?
N11 Ag1 O67 73.8(4) . . ?
N21 Ag1 N11 75.4(4) . . ?
N21 Ag1 N31 75.4(5) . . ?
N21 Ag1 N41 177.4(5) . . ?
N21 Ag1 O65 81.5(4) . . ?
N21 Ag1 O67 98.1(4) . . ?
N31 Ag1 N11 149.7(4) . . ?
N31 Ag1 O65 74.2(4) . . ?
N31 Ag1 O67 118.4(4) . . ?
N41 Ag1 N11 107.0(4) . . ?
N41 Ag1 N31 102.1(5) . . ?
N41 Ag1 O65 98.5(4) . . ?
N41 Ag1 O67 83.6(4) . . ?
O65 Ag1 O67 44.7(4) . . ?
C12 N11 Ag1 125.5(10) . . ?
C16 N11 Ag1 115.5(9) . . ?
C16 N11 C12 119.0(13) . . ?
N11 C12 H12 119.4 . . ?
N11 C12 C13 121.1(14) . . ?
C13 C12 H12 119.4 . . ?
C12 C13 H13 119.6 . . ?
C12 C13 C14 120.8(14) . . ?
C14 C13 H13 119.6 . . ?
C13 C14 C15 114.4(14) . . ?
C13 C14 C17 121.2(14) . . ?
C15 C14 C17 124.3(14) . . ?
C14 C15 H15 119.0 . . ?
C16 C15 C14 122.0(14) . . ?
C16 C15 H15 119.0 . . ?
N11 C16 C15 122.6(14) . . ?
N11 C16 C22 114.3(13) . . ?
C15 C16 C22 123.0(13) . . ?
C14 C17 C19 106.2(14) . . ?
C18 C17 C14 111.1(14) . . ?
C18 C17 C19 111.6(15) . . ?
C18 C17 C20 107.1(15) . . ?
C20 C17 C14 110.4(14) . . ?
C20 C17 C19 110.5(14) . . ?
C17 C18 H18A 109.5 . . ?
C17 C18 H18B 109.5 . . ?
C17 C18 H18C 109.5 . . ?
H18A C18 H18B 109.5 . . ?
H18A C18 H18C 109.5 . . ?
H18B C18 H18C 109.5 . . ?
C17 C19 H19A 109.5 . . ?
C17 C19 H19B 109.5 . . ?
C17 C19 H19C 109.5 . . ?
H19A C19 H19B 109.5 . . ?
H19A C19 H19C 109.5 . . ?
H19B C19 H19C 109.5 . . ?
C17 C20 H20A 109.5 . . ?
C17 C20 H20B 109.5 . . ?
C17 C20 H20C 109.5 . . ?
H20A C20 H20B 109.5 . . ?
H20A C20 H20C 109.5 . . ?
H20B C20 H20C 109.5 . . ?
C22 N21 Ag1 118.2(9) . . ?
C26 N21 Ag1 119.4(10) . . ?
C26 N21 C22 122.3(12) . . ?
N21 C22 C16 116.2(12) . . ?
N21 C22 C23 117.9(13) . . ?
C23 C22 C16 125.9(13) . . ?
C22 C23 H23 118.7 . . ?
C24 C23 C22 122.5(15) . . ?
C24 C23 H23 118.7 . . ?
C23 C24 C25 117.7(14) . . ?
C23 C24 C27 122.8(15) . . ?
C25 C24 C27 119.4(14) . . ?
C24 C25 H25 120.5 . . ?
C26 C25 C24 119.0(14) . . ?
C26 C25 H25 120.5 . . ?
N21 C26 C25 120.5(14) . . ?
N21 C26 C32 115.2(12) . . ?
C25 C26 C32 124.2(14) . . ?
C28 C27 C24 111.8(15) . . ?
C28 C27 C29 111.0(19) . . ?
C28 C27 C30 106.1(17) . . ?
C29 C27 C24 105.6(15) . . ?
C29 C27 C30 109.0(17) . . ?
C30 C27 C24 113.4(15) . . ?
C27 C28 H28A 109.5 . . ?
C27 C28 H28B 109.5 . . ?
C27 C28 H28C 109.5 . . ?
H28A C28 H28B 109.5 . . ?
H28A C28 H28C 109.5 . . ?
H28B C28 H28C 109.5 . . ?
C27 C29 H29A 109.5 . . ?
C27 C29 H29B 109.5 . . ?
C27 C29 H29C 109.5 . . ?
H29A C29 H29B 109.5 . . ?
H29A C29 H29C 109.5 . . ?
H29B C29 H29C 109.5 . . ?
C27 C30 H30A 109.5 . . ?
C27 C30 H30B 109.5 . . ?
C27 C30 H30C 109.5 . . ?
H30A C30 H30B 109.5 . . ?
H30A C30 H30C 109.5 . . ?
H30B C30 H30C 109.5 . . ?
C32 N31 Ag1 114.5(10) . . ?
C36 N31 Ag1 125.6(10) . . ?
C36 N31 C32 119.1(13) . . ?
N31 C32 C26 114.6(12) . . ?
C33 C32 C26 125.0(13) . . ?
C33 C32 N31 120.4(14) . . ?
C32 C33 H33 119.0 . . ?
C32 C33 C34 121.9(13) . . ?
C34 C33 H33 119.0 . . ?
C33 C34 C37 119.9(13) . . ?
C35 C34 C33 116.1(14) . . ?
C35 C34 C37 124.0(15) . . ?
C34 C35 H35 119.9 . . ?
C34 C35 C36 120.3(15) . . ?
C36 C35 H35 119.9 . . ?
N31 C36 C35 122.0(14) . . ?
N31 C36 H36 119.0 . . ?
C35 C36 H36 119.0 . . ?
C34 C37 C38 111.9(14) . . ?
C34 C37 C39 107.6(14) . . ?
C38 C37 C39 107.8(14) . . ?
C40 C37 C34 111.5(14) . . ?
C40 C37 C38 107.9(16) . . ?
C40 C37 C39 110.1(15) . . ?
C37 C38 H38A 109.5 . . ?
C37 C38 H38B 109.5 . . ?
C37 C38 H38C 109.5 . . ?
H38A C38 H38B 109.5 . . ?
H38A C38 H38C 109.5 . . ?
H38B C38 H38C 109.5 . . ?
C37 C39 H39A 109.5 . . ?
C37 C39 H39B 109.5 . . ?
C37 C39 H39C 109.5 . . ?
H39A C39 H39B 109.5 . . ?
H39A C39 H39C 109.5 . . ?
H39B C39 H39C 109.5 . . ?
C37 C40 H40A 109.5 . . ?
C37 C40 H40B 109.5 . . ?
C37 C40 H40C 109.5 . . ?
H40A C40 H40B 109.5 . . ?
H40A C40 H40C 109.5 . . ?
H40B C40 H40C 109.5 . . ?
S42 N41 Ag1 118.0(7) . . ?
S42 N41 I52 113.7(6) . . ?
I52 N41 Ag1 122.7(6) . . ?
N41 S42 C45 106.7(7) . . ?
O43 S42 N41 105.1(6) . . ?
O43 S42 C45 108.0(6) . . ?
O44 S42 N41 112.3(6) . . ?
O44 S42 O43 116.3(7) . . ?
O44 S42 C45 108.1(7) . . ?
C46 C45 S42 120.8(12) . . ?
C46 C45 C50 119.3(14) . . ?
C50 C45 S42 119.6(11) . . ?
C45 C46 H46 117.7 . . ?
C45 C46 C47 124.5(16) . . ?
C47 C46 H46 117.7 . . ?
C46 C47 H47 121.5 . . ?
C46 C47 C48 117.0(16) . . ?
C48 C47 H47 121.5 . . ?
C47 C48 C49 121.7(14) . . ?
C47 C48 C51 120.9(18) . . ?
C49 C48 C51 117.4(17) . . ?
C48 C49 H49 121.3 . . ?
C50 C49 C48 117.3(16) . . ?
C50 C49 H49 121.3 . . ?
C45 C50 C49 120.1(15) . . ?
C45 C50 H50 120.0 . . ?
C49 C50 H50 120.0 . . ?
C48 C51 H51A 109.5 . . ?
C48 C51 H51B 109.5 . . ?
C48 C51 H51C 109.5 . . ?
H51A C51 H51B 109.5 . . ?
H51A C51 H51C 109.5 . . ?
H51B C51 H51C 109.5 . . ?
N41 I52 C53 94.0(6) . . ?
N41 I52 O59 170.8(5) . . ?
C53 I52 O59 76.9(5) . . ?
C54 C53 I52 118.2(13) . . ?
C58 C53 I52 119.1(13) . . ?
C58 C53 C54 122.6(17) . . ?
C53 C54 H54 120.5 . . ?
C55 C54 C53 118.9(18) . . ?
C55 C54 H54 120.5 . . ?
C54 C55 H55 120.4 . . ?
C54 C55 C56 119.2(17) . . ?
C56 C55 H55 120.4 . . ?
C55 C56 H56 119.6 . . ?
C57 C56 C55 120.7(19) . . ?
C57 C56 H56 119.6 . . ?
C56 C57 H57 118.9 . . ?
C56 C57 C58 122(2) . . ?
C58 C57 H57 118.9 . . ?
C53 C58 C57 116.2(18) . . ?
C53 C58 H58 121.9 . . ?
C57 C58 H58 121.9 . . ?
N60 O59 I52 109.3(10) . . ?
O62 N60 O59 117.7(15) . . ?
O63 N60 O59 119.9(14) . . ?
O63 N60 O62 122.3(16) . . ?
O65 N64 O66 120.1(12) . . ?
O67 N64 O65 119.6(14) . . ?
O67 N64 O66 120.3(14) . . ?
N64 O65 Ag1 97.8(9) . . ?
N64 O67 Ag1 97.9(10) . . ?
H1A_1 C1_1 H1B_1 107.8 . . ?
Cl2_1 C1_1 H1A_1 109.0 . . ?
Cl2_1 C1_1 H1B_1 109.0 . . ?
Cl3_1 C1_1 H1A_1 109.0 . . ?
Cl3_1 C1_1 H1B_1 109.0 . . ?
Cl3_1 C1_1 Cl2_1 112.9 . . ?
H1A_2 O1_2 H1B_2 104.5 . . ?
H1A_3 C1_3 H1B_3 107.8 . . ?
Cl2_3 C1_3 H1A_3 109.0 . . ?
Cl2_3 C1_3 H1B_3 109.0 . . ?
Cl3_3 C1_3 H1A_3 109.0 . . ?
Cl3_3 C1_3 H1B_3 109.0 . . ?
Cl3_3 C1_3 Cl2_3 112.9 . . ?
H1A_4 C1_4 H1B_4 107.8 . . ?
Cl2_4 C1_4 H1A_4 109.0 . . ?
Cl2_4 C1_4 H1B_4 109.0 . . ?
Cl2_4 C1_4 Cl3_4 112.9 . . ?
Cl3_4 C1_4 H1A_4 109.0 . . ?
Cl3_4 C1_4 H1B_4 109.0 . . ?
H1A_5 C1_5 H1B_5 107.8 . . ?
Cl2_5 C1_5 H1A_5 109.0 . . ?
Cl2_5 C1_5 H1B_5 109.0 . . ?
Cl3_5 C1_5 H1A_5 109.0 . . ?
Cl3_5 C1_5 H1B_5 109.0 . . ?
Cl3_5 C1_5 Cl2_5 112.9 . . ?

loop_
_geom_bond_atom_site_label_1
_geom_bond_atom_site_label_2
_geom_bond_distance
_geom_bond_site_symmetry_2
_geom_bond_publ_flag
Ag1 N11 2.217(12) . ?
Ag1 N21 2.082(11) . ?
Ag1 N31 2.187(12) . ?
Ag1 N41 2.115(11) . ?
Ag1 O65 2.793(12) . ?
Ag1 O67 2.801(13) . ?
N11 C12 1.343(19) . ?
N11 C16 1.321(17) . ?
C12 H12 0.9500 . ?
C12 C13 1.38(2) . ?
C13 H13 0.9500 . ?
C13 C14 1.39(2) . ?
C14 C15 1.42(2) . ?
C14 C17 1.53(2) . ?
C15 H15 0.9500 . ?
C15 C16 1.32(2) . ?
C16 C22 1.49(2) . ?
C17 C18 1.47(2) . ?
C17 C19 1.53(2) . ?
C17 C20 1.51(2) . ?
C18 H18A 0.9800 . ?
C18 H18B 0.9800 . ?
C18 H18C 0.9800 . ?
C19 H19A 0.9800 . ?
C19 H19B 0.9800 . ?
C19 H19C 0.9800 . ?
C20 H20A 0.9800 . ?
C20 H20B 0.9800 . ?
C20 H20C 0.9800 . ?
N21 C22 1.346(18) . ?
N21 C26 1.329(18) . ?
C22 C23 1.37(2) . ?
C23 H23 0.9500 . ?
C23 C24 1.35(2) . ?
C24 C25 1.40(2) . ?
C24 C27 1.55(2) . ?
C25 H25 0.9500 . ?
C25 C26 1.37(2) . ?
C26 C32 1.48(2) . ?
C27 C28 1.48(3) . ?
C27 C29 1.51(3) . ?
C27 C30 1.54(3) . ?
C28 H28A 0.9800 . ?
C28 H28B 0.9800 . ?
C28 H28C 0.9800 . ?
C29 H29A 0.9800 . ?
C29 H29B 0.9800 . ?
C29 H29C 0.9800 . ?
C30 H30A 0.9800 . ?
C30 H30B 0.9800 . ?
C30 H30C 0.9800 . ?
N31 C32 1.363(18) . ?
N31 C36 1.310(19) . ?
C32 C33 1.36(2) . ?
C33 H33 0.9500 . ?
C33 C34 1.39(2) . ?
C34 C35 1.37(2) . ?
C34 C37 1.52(2) . ?
C35 H35 0.9500 . ?
C35 C36 1.40(2) . ?
C36 H36 0.9500 . ?
C37 C38 1.53(2) . ?
C37 C39 1.54(2) . ?
C37 C40 1.49(2) . ?
C38 H38A 0.9800 . ?
C38 H38B 0.9800 . ?
C38 H38C 0.9800 . ?
C39 H39A 0.9800 . ?
C39 H39B 0.9800 . ?
C39 H39C 0.9800 . ?
C40 H40A 0.9800 . ?
C40 H40B 0.9800 . ?
C40 H40C 0.9800 . ?
N41 S42 1.619(13) . ?
N41 I52 2.008(12) . ?
S42 O43 1.457(10) . ?
S42 O44 1.428(11) . ?
S42 C45 1.748(14) . ?
C45 C46 1.35(2) . ?
C45 C50 1.39(2) . ?
C46 H46 0.9500 . ?
C46 C47 1.36(2) . ?
C47 H47 0.9500 . ?
C47 C48 1.39(2) . ?
C48 C49 1.42(3) . ?
C48 C51 1.57(2) . ?
C49 H49 0.9500 . ?
C49 C50 1.41(2) . ?
C50 H50 0.9500 . ?
C51 H51A 0.9800 . ?
C51 H51B 0.9800 . ?
C51 H51C 0.9800 . ?
I52 C53 2.098(17) . ?
I52 O59 2.468(11) . ?
C53 C54 1.39(2) . ?
C53 C58 1.35(2) . ?
C54 H54 0.9500 . ?
C54 C55 1.33(2) . ?
C55 H55 0.9500 . ?
C55 C56 1.37(3) . ?
C56 H56 0.9500 . ?
C56 C57 1.33(3) . ?
C57 H57 0.9500 . ?
C57 C58 1.36(3) . ?
C58 H58 0.9500 . ?
O59 N60 1.269(18) . ?
N60 O62 1.228(18) . ?
N60 O63 1.191(18) . ?
N64 O65 1.240(18) . ?
N64 O66 1.264(16) . ?
N64 O67 1.220(16) . ?
C1_1 H1A_1 0.9900 . ?
C1_1 H1B_1 0.9900 . ?
C1_1 Cl2_1 1.7602 . ?
C1_1 Cl3_1 1.7602 . ?
O1_2 H1A_2 0.8700 . ?
O1_2 H1B_2 0.8700 . ?
C1_3 H1A_3 0.9900 . ?
C1_3 H1B_3 0.9900 . ?
C1_3 Cl2_3 1.7602 . ?
C1_3 Cl3_3 1.7602 . ?
C1_4 H1A_4 0.9900 . ?
C1_4 H1B_4 0.9900 . ?
C1_4 Cl2_4 1.7602 . ?
C1_4 Cl3_4 1.7602 . ?
C1_5 H1A_5 0.9900 . ?
C1_5 H1B_5 0.9900 . ?
C1_5 Cl2_5 1.7602 . ?
C1_5 Cl3_5 1.7602 . ?

loop_
_geom_torsion_atom_site_label_1
_geom_torsion_atom_site_label_2
_geom_torsion_atom_site_label_3
_geom_torsion_atom_site_label_4
_geom_torsion
_geom_torsion_site_symmetry_1
_geom_torsion_site_symmetry_2
_geom_torsion_site_symmetry_3
_geom_torsion_site_symmetry_4
_geom_torsion_publ_flag
Ag1 N11 C12 C13 175.1(12) . . . . ?
Ag1 N11 C16 C15 -176.4(12) . . . . ?
Ag1 N11 C16 C22 7.1(15) . . . . ?
Ag1 N21 C22 C16 -0.2(16) . . . . ?
Ag1 N21 C22 C23 -179.9(10) . . . . ?
Ag1 N21 C26 C25 -179.3(11) . . . . ?
Ag1 N21 C26 C32 4.1(17) . . . . ?
Ag1 N31 C32 C26 -9.0(16) . . . . ?
Ag1 N31 C32 C33 172.9(11) . . . . ?
Ag1 N31 C36 C35 -174.2(12) . . . . ?
Ag1 N41 S42 O43 -20.2(9) . . . . ?
Ag1 N41 S42 O44 107.2(7) . . . . ?
Ag1 N41 S42 C45 -134.6(7) . . . . ?
N11 C12 C13 C14 2(2) . . . . ?
N11 C16 C22 N21 -4.8(18) . . . . ?
N11 C16 C22 C23 174.9(14) . . . . ?
C12 N11 C16 C15 3(2) . . . . ?
C12 N11 C16 C22 -173.9(13) . . . . ?
C12 C13 C14 C15 1(2) . . . . ?
C12 C13 C14 C17 178.7(15) . . . . ?
C13 C14 C15 C16 -2(2) . . . . ?
C13 C14 C17 C18 42(2) . . . . ?
C13 C14 C17 C19 -79.8(19) . . . . ?
C13 C14 C17 C20 160.4(16) . . . . ?
C14 C15 C16 N11 0(2) . . . . ?
C14 C15 C16 C22 176.6(13) . . . . ?
C15 C14 C17 C18 -140.6(16) . . . . ?
C15 C14 C17 C19 97.8(18) . . . . ?
C15 C14 C17 C20 -22(2) . . . . ?
C15 C16 C22 N21 178.8(14) . . . . ?
C15 C16 C22 C23 -1(2) . . . . ?
C16 N11 C12 C13 -4(2) . . . . ?
C16 C22 C23 C24 177.6(14) . . . . ?
C17 C14 C15 C16 -179.8(15) . . . . ?
N21 C22 C23 C24 -3(2) . . . . ?
N21 C26 C32 N31 3.6(19) . . . . ?
N21 C26 C32 C33 -178.4(14) . . . . ?
C22 N21 C26 C25 -1(2) . . . . ?
C22 N21 C26 C32 -177.4(13) . . . . ?
C22 C23 C24 C25 3(2) . . . . ?
C22 C23 C24 C27 178.7(15) . . . . ?
C23 C24 C25 C26 -2(2) . . . . ?
C23 C24 C27 C28 -27(3) . . . . ?
C23 C24 C27 C29 94(2) . . . . ?
C23 C24 C27 C30 -146.4(17) . . . . ?
C24 C25 C26 N21 1(2) . . . . ?
C24 C25 C26 C32 177.4(14) . . . . ?
C25 C24 C27 C28 149.0(18) . . . . ?
C25 C24 C27 C29 -90(2) . . . . ?
C25 C24 C27 C30 29(2) . . . . ?
C25 C26 C32 N31 -172.9(14) . . . . ?
C25 C26 C32 C33 5(2) . . . . ?
C26 N21 C22 C16 -178.7(13) . . . . ?
C26 N21 C22 C23 2(2) . . . . ?
C26 C32 C33 C34 -179.0(15) . . . . ?
C27 C24 C25 C26 -178.0(15) . . . . ?
N31 C32 C33 C34 -1(2) . . . . ?
C32 N31 C36 C35 -5(2) . . . . ?
C32 C33 C34 C35 2(2) . . . . ?
C32 C33 C34 C37 178.7(15) . . . . ?
C33 C34 C35 C36 -5(2) . . . . ?
C33 C34 C37 C38 -52(2) . . . . ?
C33 C34 C37 C39 66.0(19) . . . . ?
C33 C34 C37 C40 -173.1(15) . . . . ?
C34 C35 C36 N31 6(3) . . . . ?
C35 C34 C37 C38 124.0(18) . . . . ?
C35 C34 C37 C39 -117.8(18) . . . . ?
C35 C34 C37 C40 3(2) . . . . ?
C36 N31 C32 C26 -179.7(14) . . . . ?
C36 N31 C32 C33 2(2) . . . . ?
C37 C34 C35 C36 179.2(16) . . . . ?
N41 S42 C45 C46 61.8(14) . . . . ?
N41 S42 C45 C50 -111.5(12) . . . . ?
S42 C45 C46 C47 -173.7(13) . . . . ?
S42 C45 C50 C49 175.1(12) . . . . ?
O43 S42 C45 C46 -50.7(14) . . . . ?
O43 S42 C45 C50 136.0(12) . . . . ?
O44 S42 C45 C46 -177.3(12) . . . . ?
O44 S42 C45 C50 9.4(14) . . . . ?
C45 C46 C47 C48 -1(2) . . . . ?
C46 C45 C50 C49 2(2) . . . . ?
C46 C47 C48 C49 0(2) . . . . ?
C46 C47 C48 C51 179.1(15) . . . . ?
C47 C48 C49 C50 1(2) . . . . ?
C48 C49 C50 C45 -2(2) . . . . ?
C50 C45 C46 C47 0(2) . . . . ?
C51 C48 C49 C50 -177.8(14) . . . . ?
I52 N41 S42 O43 -174.4(6) . . . . ?
I52 N41 S42 O44 -47.1(9) . . . . ?
I52 N41 S42 C45 71.1(8) . . . . ?
I52 C53 C54 C55 -174.7(13) . . . . ?
I52 C53 C58 C57 176.2(16) . . . . ?
I52 O59 N60 O62 -171.5(13) . . . . ?
I52 O59 N60 O63 3.8(19) . . . . ?
C53 C54 C55 C56 -4(3) . . . . ?
C54 C53 C58 C57 -3(3) . . . . ?
C54 C55 C56 C57 1(3) . . . . ?
C55 C56 C57 C58 0(4) . . . . ?
C56 C57 C58 C53 1(3) . . . . ?
C58 C53 C54 C55 5(3) . . . . ?
O65 N64 O67 Ag1 0.0(16) . . . . ?
O66 N64 O65 Ag1 -179.4(11) . . . . ?
O66 N64 O67 Ag1 179.4(11) . . . . ?
O67 N64 O65 Ag1 0.0(16) . . . . ?
